data_1530377
loop_
_publ_author_name
'Mazumder, S.'
'Rajagopal, H.'
'Sequeira, A.'
'Garg, S.P.'
'Venkatramani, R.'
'Gupta, L.C.'
'Rajarajan, A.K.'
'Vijayaraghavan, R.'

_publ_section_title
;
 A study of structural and electrical properties of Y Ba2-x Lax Cu3 O7+d
;
_journal_name_full 'Journal of Physics C'
_journal_page_first 5967
_journal_page_last 5976
_journal_volume 21
_journal_year 1988
_chemical_formula_sum 'Ba1.5 Cu3 La0.5 O7.22 Y0.92'
_chemical_name_systematic 'Ba1.5 La0.5 Y0.92 Cu3 O7.22'
_space_group_IT_number 123
_symmetry_space_group_name_Hall '-P 4 2'
_symmetry_space_group_name_H-M 'P 4/m m m'
_cell_angle_alpha 90
_cell_angle_beta 90
_cell_angle_gamma 90
_cell_formula_units_Z 1
_cell_length_a 3.859
_cell_length_b 3.859
_cell_length_c 11.572
_cell_volume 172.329
_citation_journal_id_ASTM JPSOAW
_cod_data_source_file Mazumder_JPSOAW_1988_1753.cif
_cod_data_source_block Ba1.5Cu3La0.5O7.22Y0.92
_cod_original_cell_volume 172.3288
_cod_database_code 1530377

loop_
_symmetry_equiv_pos_as_xyz
x,y,z
-y,x,z
-x,-y,z
y,-x,z
x,-y,-z
y,x,-z
-x,y,-z
-y,-x,-z
-x,-y,-z
y,-x,-z
x,y,-z
-y,x,-z
-x,y,z
-y,-x,z
x,-y,z
y,x,z

loop_
_atom_site_label
_atom_site_type_symbol
_atom_site_fract_x
_atom_site_fract_y
_atom_site_fract_z
_atom_site_occupancy
_atom_site_U_iso_or_equiv
O1 O-2 0 0.5 0 0.612 0.0
O3 O-2 0.5 0 0.3791 1 0.0
O2 O-2 0 0 0.1632 1 0.0
Ba1 Ba+2 0.5 0.5 0.1815 0.74 0.0
La1 La+3 0.5 0.5 0.1815 0.26 0.0
Cu1 Cu+2 0 0 0 1 0.0
Cu2 Cu+2 0 0 0.3576 1 0.0
Y1 Y+3 0.5 0.5 0.5 0.92 0.0
